data_4314615
loop_
_publ_author_name
'Bao Li'
'Rong-Jia Wei'
'Jun Tao'
'Rong-Bin Huang'
'Lan-Sun Zheng'

_publ_contact_author_address
;
Department of Chemistry
Xiamen University
Xiamen 361005
P. R. China
;
_publ_contact_author_email taojun@xmu.edu.cn
_publ_contact_author_name 'Dr. Jun Tao'
_publ_contact_author_phone 86-592-2185191
_publ_section_title
;
 Pressure Effects on a Spin-Crossover Monomeric Compound [Fe(pmea)(SCN)2]
 (pmea = bis[(2-pyridyl)methyl]-2-(2-pyridyl)ethylamine)
;
_journal_name_full 'Inorganic Chemistry'
_journal_page_first 745
_journal_page_last 751
_journal_paper_doi 10.1021/ic902161v
_journal_volume 49
_journal_year 2010
_chemical_formula_sum 'C21 H20 Fe N6 S2'
_chemical_formula_weight 476.40
_chemical_name_systematic
; 
 ? 
;
_space_group_IT_number 33
_symmetry_cell_setting orthorhombic
_symmetry_space_group_name_Hall 'P -2n -2ac'
_symmetry_space_group_name_H-M 'P c 21 n'
_atom_sites_solution_hydrogens geom
_atom_sites_solution_primary direct
_atom_sites_solution_secondary difmap
_audit_creation_method SHELXL-97
_cell_angle_alpha 90.00
_cell_angle_beta 90.00
_cell_angle_gamma 90.00
_cell_formula_units_Z 4
_cell_length_a 10.4506(3)
_cell_length_b 13.3129(3)
_cell_length_c 14.9914(5)
_cell_measurement_temperature 120(2)
_cell_volume 2085.72(10)
_computing_cell_refinement 'CrysAlis RED, Oxford Diffraction Ltd.'
_computing_data_collection 'CrysAlis CCD, Oxford Diffraction Ltd.'
_computing_data_reduction 'CrysAlis RED, Oxford Diffraction Ltd.'
_computing_structure_refinement 'SHELXL-97 (Sheldrick, 1997)'
_computing_structure_solution 'SHELXS-97 (Sheldrick, 1990)'
_diffrn_ambient_temperature 120(2)
_diffrn_measured_fraction_theta_full 0.999
_diffrn_measured_fraction_theta_max 0.999
_diffrn_measurement_device_type 'Oxford Gemini S Ultra'
_diffrn_radiation_monochromator graphite
_diffrn_radiation_source 'fine-focus sealed tube'
_diffrn_radiation_type MoK\a
_diffrn_radiation_wavelength 0.71073
_diffrn_reflns_av_R_equivalents 0.0175
_diffrn_reflns_av_sigmaI/netI 0.0248
_diffrn_reflns_limit_h_max 12
_diffrn_reflns_limit_h_min -11
_diffrn_reflns_limit_k_max 9
_diffrn_reflns_limit_k_min -16
_diffrn_reflns_limit_l_max 10
_diffrn_reflns_limit_l_min -18
_diffrn_reflns_number 5876
_diffrn_reflns_theta_full 26.00
_diffrn_reflns_theta_max 26.00
_diffrn_reflns_theta_min 2.38
_exptl_absorpt_coefficient_mu 0.945
_exptl_absorpt_correction_T_max 0.8713
_exptl_absorpt_correction_T_min 0.6495
_exptl_absorpt_correction_type multi-scan
_exptl_absorpt_process_details
;
CrysAlis RED, Oxford Diffraction Ltd.,
Version 1.171.32.4 (release 27-04-2006 CrysAlis171 .NET)
(compiled Apr 27 2007,17:53:11)
Empirical absorption correction using spherical harmonics,
implemented in SCALE3 ABSPACK scaling algorithm.
;
_exptl_crystal_colour red
_exptl_crystal_density_diffrn 1.517
_exptl_crystal_density_method 'not measured'
_exptl_crystal_description block
_exptl_crystal_F_000 984
_exptl_crystal_size_max 0.50
_exptl_crystal_size_mid 0.20
_exptl_crystal_size_min 0.15
_refine_diff_density_max 0.337
_refine_diff_density_min -0.236
_refine_diff_density_rms 0.046
_refine_ls_abs_structure_details 'Flack H D (1983), Acta Cryst. A39, 876-881'
_refine_ls_abs_structure_Flack 0.015(13)
_refine_ls_extinction_method none
_refine_ls_goodness_of_fit_ref 1.004
_refine_ls_hydrogen_treatment constr
_refine_ls_matrix_type full
_refine_ls_number_parameters 271
_refine_ls_number_reflns 3164
_refine_ls_number_restraints 1
_refine_ls_restrained_S_all 1.004
_refine_ls_R_factor_all 0.0257
_refine_ls_R_factor_gt 0.0234
_refine_ls_shift/su_max 0.000
_refine_ls_shift/su_mean 0.000
_refine_ls_structure_factor_coef Fsqd
_refine_ls_weighting_details 'calc w=1/[\s^2^(Fo^2^)+(0.0385P)^2^+0.0000P] where P=(Fo^2^+2Fc^2^)/3'
_refine_ls_weighting_scheme calc
_refine_ls_wR_factor_gt 0.0569
_refine_ls_wR_factor_ref 0.0575
_reflns_number_gt 2950
_reflns_number_total 3164
_reflns_threshold_expression >2sigma(I)
_cod_data_source_file ic902161v_si_001_2.cif
_cod_data_source_block 1at120K
_cod_depositor_comments
;
The following automatic conversions were performed:

'_exptl_absorpt_correction_type' value 'Multi-scan' changed to
'multi-scan' according to the built-in table from CIF Core dictionary
named 'cif_core.dic' version 2.4.1 from 2010-06-29.

Automatic conversion script
Id: cif_fix_values 1646 2011-03-28 12:23:43Z adriana 
;
_cod_database_code 4314615

loop_
_symmetry_equiv_pos_as_xyz
'x, y, z'
'-x, y+1/2, -z'
'-x+1/2, y, z+1/2'
'x+1/2, y+1/2, -z+1/2'

loop_
_atom_site_label
_atom_site_type_symbol
_atom_site_fract_x
_atom_site_fract_y
_atom_site_fract_z
_atom_site_U_iso_or_equiv
_atom_site_adp_type
_atom_site_occupancy
_atom_site_symmetry_multiplicity
_atom_site_calc_flag
_atom_site_refinement_flags
_atom_site_disorder_assembly
_atom_site_disorder_group
Fe1 Fe 0.47032(3) 0.25038(3) 0.372348(19) 0.01182(8) Uani 1 1 d . . .
S1 S 0.15897(6) 0.00519(5) 0.44534(5) 0.02336(15) Uani 1 1 d . . .
S2 S 0.51476(6) 0.25661(7) 0.68843(4) 0.02875(17) Uani 1 1 d . . .
N1 N 0.6076(2) 0.14740(16) 0.37110(13) 0.0140(5) Uani 1 1 d . . .
N2 N 0.43984(16) 0.23671(16) 0.24307(12) 0.0128(4) Uani 1 1 d . . .
N3 N 0.3472(2) 0.36586(16) 0.37748(14) 0.0156(5) Uani 1 1 d . . .
N4 N 0.6207(2) 0.33703(17) 0.33183(15) 0.0207(5) Uani 1 1 d . . .
N5 N 0.3395(2) 0.15246(15) 0.40120(14) 0.0144(4) Uani 1 1 d . . .
N6 N 0.50063(17) 0.26552(16) 0.50139(15) 0.0165(5) Uani 1 1 d . . .
C1 C 0.5952(3) 0.0480(2) 0.36055(18) 0.0187(6) Uani 1 1 d . . .
H1A H 0.5138 0.0214 0.3522 0.022 Uiso 1 1 calc R . .
C2 C 0.6986(3) -0.0165(2) 0.36161(17) 0.0236(6) Uani 1 1 d . . .
H2A H 0.6863 -0.0853 0.3549 0.028 Uiso 1 1 calc R . .
C3 C 0.8202(3) 0.0218(2) 0.37267(18) 0.0265(6) Uani 1 1 d . . .
H3A H 0.8911 -0.0205 0.3735 0.032 Uiso 1 1 calc R . .
C4 C 0.8342(2) 0.1246(2) 0.38245(16) 0.0222(6) Uani 1 1 d . . .
H4A H 0.9153 0.1523 0.3894 0.027 Uiso 1 1 calc R . .
C5 C 0.7277(3) 0.1860(2) 0.38193(16) 0.0171(6) Uani 1 1 d . . .
C6 C 0.7310(3) 0.2985(2) 0.3872(2) 0.0241(7) Uani 1 1 d . . .
H6A H 0.8114 0.3238 0.3640 0.029 Uiso 1 1 calc R . .
H6B H 0.7222 0.3203 0.4486 0.029 Uiso 1 1 calc R . .
C7 C 0.3355(2) 0.19714(19) 0.20450(17) 0.0201(6) Uani 1 1 d . . .
H7A H 0.2737 0.1681 0.2409 0.024 Uiso 1 1 calc R . .
C8 C 0.3154(2) 0.1974(2) 0.11307(18) 0.0214(6) Uani 1 1 d . . .
H8A H 0.2410 0.1704 0.0889 0.026 Uiso 1 1 calc R . .
C9 C 0.4080(2) 0.2387(2) 0.05895(15) 0.0190(5) Uani 1 1 d . . .
H9A H 0.3973 0.2396 -0.0026 0.023 Uiso 1 1 calc R . .
C10 C 0.5155(2) 0.27827(19) 0.09667(18) 0.0203(6) Uani 1 1 d . . .
H10A H 0.5788 0.3063 0.0609 0.024 Uiso 1 1 calc R . .
C11 C 0.5301(2) 0.27659(17) 0.18932(17) 0.0169(5) Uani 1 1 d . . .
C12 C 0.6495(2) 0.3119(2) 0.23411(17) 0.0202(6) Uani 1 1 d . . .
H12A H 0.6820 0.3711 0.2039 0.024 Uiso 1 1 calc R . .
H12B H 0.7144 0.2599 0.2310 0.024 Uiso 1 1 calc R . .
C13 C 0.2215(2) 0.3531(2) 0.35783(16) 0.0175(5) Uani 1 1 d . . .
H13A H 0.1948 0.2901 0.3386 0.021 Uiso 1 1 calc R . .
C14 C 0.1316(3) 0.4277(2) 0.36471(18) 0.0235(6) Uani 1 1 d . . .
H14A H 0.0462 0.4150 0.3514 0.028 Uiso 1 1 calc R . .
C15 C 0.1701(3) 0.5220(2) 0.39177(19) 0.0257(7) Uani 1 1 d . . .
H15A H 0.1113 0.5739 0.3980 0.031 Uiso 1 1 calc R . .
C16 C 0.2977(3) 0.53702(19) 0.40933(19) 0.0237(6) Uani 1 1 d . . .
H16A H 0.3259 0.6004 0.4265 0.028 Uiso 1 1 calc R . .
C17 C 0.3855(2) 0.45892(19) 0.40178(17) 0.0172(5) Uani 1 1 d . . .
C18 C 0.5251(3) 0.4768(2) 0.41897(19) 0.0265(6) Uani 1 1 d . . .
H18A H 0.5513 0.4386 0.4710 0.032 Uiso 1 1 calc R . .
H18B H 0.5385 0.5475 0.4318 0.032 Uiso 1 1 calc R . .
C19 C 0.6072(3) 0.4468(2) 0.3402(2) 0.0263(7) Uani 1 1 d . . .
H19A H 0.5694 0.4733 0.2860 0.032 Uiso 1 1 calc R . .
H19B H 0.6914 0.4766 0.3468 0.032 Uiso 1 1 calc R . .
C20 C 0.2652(2) 0.09079(18) 0.41906(16) 0.0150(5) Uani 1 1 d . . .
C21 C 0.5066(2) 0.2632(2) 0.57893(16) 0.0177(6) Uani 1 1 d . . .

loop_
_atom_site_aniso_label
_atom_site_aniso_U_11
_atom_site_aniso_U_22
_atom_site_aniso_U_33
_atom_site_aniso_U_23
_atom_site_aniso_U_13
_atom_site_aniso_U_12
Fe1 0.01217(14) 0.01152(15) 0.01177(15) -0.00055(17) -0.00104(12) -0.00108(16)
S1 0.0212(3) 0.0162(3) 0.0327(4) -0.0011(3) 0.0028(3) -0.0075(3)
S2 0.0221(3) 0.0498(5) 0.0144(3) -0.0033(4) -0.0028(2) 0.0044(4)
N1 0.0158(10) 0.0168(11) 0.0094(10) 0.0021(9) -0.0004(8) 0.0006(8)
N2 0.0127(8) 0.0095(11) 0.0161(9) -0.0010(9) -0.0022(7) 0.0011(9)
N3 0.0192(11) 0.0157(12) 0.0118(11) -0.0002(8) 0.0000(9) -0.0012(9)
N4 0.0191(11) 0.0197(12) 0.0233(13) 0.0011(10) -0.0017(10) -0.0061(9)
N5 0.0153(10) 0.0146(11) 0.0133(11) -0.0003(9) 0.0010(10) -0.0005(9)
N6 0.0172(9) 0.0131(13) 0.0191(10) -0.0024(10) -0.0012(8) -0.0002(8)
C1 0.0227(14) 0.0190(14) 0.0144(13) -0.0033(11) 0.0006(11) -0.0004(11)
C2 0.0297(14) 0.0176(15) 0.0236(14) -0.0014(12) 0.0010(12) 0.0044(11)
C3 0.0261(14) 0.0279(17) 0.0255(15) 0.0043(13) -0.0002(12) 0.0088(12)
C4 0.0132(12) 0.0339(17) 0.0197(14) 0.0040(12) -0.0023(11) -0.0002(11)
C5 0.0185(14) 0.0211(14) 0.0116(14) 0.0030(11) 0.0008(11) -0.0026(11)
C6 0.0144(14) 0.0268(16) 0.0312(18) -0.0013(13) 0.0003(13) -0.0056(11)
C7 0.0170(13) 0.0234(14) 0.0198(14) -0.0030(11) 0.0025(11) -0.0047(11)
C8 0.0207(13) 0.0249(15) 0.0187(14) -0.0081(11) -0.0033(11) -0.0024(11)
C9 0.0284(12) 0.0159(13) 0.0127(11) -0.0038(12) -0.0022(10) 0.0003(12)
C10 0.0271(13) 0.0180(14) 0.0159(12) 0.0035(10) 0.0040(11) -0.0049(10)
C11 0.0206(12) 0.0132(13) 0.0168(12) 0.0013(10) 0.0003(11) -0.0010(9)
C12 0.0184(13) 0.0227(14) 0.0197(14) 0.0028(11) 0.0007(12) -0.0012(10)
C13 0.0186(12) 0.0188(13) 0.0153(13) 0.0002(11) -0.0008(10) -0.0009(10)
C14 0.0172(12) 0.0287(15) 0.0245(15) 0.0030(12) -0.0023(12) 0.0031(11)
C15 0.0308(15) 0.0187(16) 0.0277(16) 0.0018(12) 0.0031(12) 0.0115(12)
C16 0.0368(15) 0.0112(13) 0.0232(14) -0.0033(11) 0.0018(13) 0.0013(11)
C17 0.0252(13) 0.0162(13) 0.0102(12) 0.0002(10) 0.0021(11) -0.0048(11)
C18 0.0260(14) 0.0252(15) 0.0283(16) -0.0023(13) -0.0027(12) -0.0055(11)
C19 0.0238(15) 0.0218(16) 0.0334(17) 0.0025(13) -0.0024(14) -0.0034(12)
C20 0.0161(12) 0.0175(13) 0.0113(13) -0.0044(11) -0.0015(10) 0.0047(10)
C21 0.0144(11) 0.0154(15) 0.0233(14) -0.0062(13) -0.0025(9) 0.0011(11)

loop_
_atom_type_symbol
_atom_type_description
_atom_type_scat_dispersion_real
_atom_type_scat_dispersion_imag
_atom_type_scat_source
C C 0.0033 0.0016 'International Tables Vol C Tables 4.2.6.8 and 6.1.1.4'
H H 0.0000 0.0000 'International Tables Vol C Tables 4.2.6.8 and 6.1.1.4'
N N 0.0061 0.0033 'International Tables Vol C Tables 4.2.6.8 and 6.1.1.4'
S S 0.1246 0.1234 'International Tables Vol C Tables 4.2.6.8 and 6.1.1.4'
Fe Fe 0.3463 0.8444 'International Tables Vol C Tables 4.2.6.8 and 6.1.1.4'

loop_
_geom_angle_atom_site_label_1
_geom_angle_atom_site_label_2
_geom_angle_atom_site_label_3
_geom_angle
_geom_angle_site_symmetry_1
_geom_angle_site_symmetry_3
_geom_angle_publ_flag
N5 Fe1 N6 87.89(9) . . ?
N5 Fe1 N2 92.48(8) . . ?
N6 Fe1 N2 179.42(10) . . ?
N5 Fe1 N1 92.73(9) . . ?
N6 Fe1 N1 87.92(8) . . ?
N2 Fe1 N1 92.51(8) . . ?
N5 Fe1 N3 93.13(8) . . ?
N6 Fe1 N3 89.26(9) . . ?
N2 Fe1 N3 90.28(9) . . ?
N1 Fe1 N3 173.40(9) . . ?
N5 Fe1 N4 171.64(9) . . ?
N6 Fe1 N4 96.34(9) . . ?
N2 Fe1 N4 83.35(8) . . ?
N1 Fe1 N4 80.26(9) . . ?
N3 Fe1 N4 94.13(9) . . ?
C1 N1 C5 118.4(2) . . ?
C1 N1 Fe1 127.85(18) . . ?
C5 N1 Fe1 113.80(18) . . ?
C7 N2 C11 117.7(2) . . ?
C7 N2 Fe1 126.21(16) . . ?
C11 N2 Fe1 115.96(16) . . ?
C17 N3 C13 117.4(2) . . ?
C17 N3 Fe1 121.52(18) . . ?
C13 N3 Fe1 121.09(18) . . ?
C19 N4 C6 111.3(2) . . ?
C19 N4 C12 108.5(2) . . ?
C6 N4 C12 107.5(2) . . ?
C19 N4 Fe1 117.45(17) . . ?
C6 N4 Fe1 103.42(16) . . ?
C12 N4 Fe1 108.20(15) . . ?
C20 N5 Fe1 177.1(2) . . ?
C21 N6 Fe1 170.3(2) . . ?
N1 C1 C2 122.5(2) . . ?
C3 C2 C1 119.5(2) . . ?
C2 C3 C4 118.4(2) . . ?
C5 C4 C3 120.0(2) . . ?
N1 C5 C4 121.2(3) . . ?
N1 C5 C6 113.7(3) . . ?
C4 C5 C6 124.9(3) . . ?
C5 C6 N4 107.1(2) . . ?
N2 C7 C8 123.2(2) . . ?
C9 C8 C7 118.5(2) . . ?
C10 C9 C8 119.3(2) . . ?
C9 C10 C11 119.7(2) . . ?
N2 C11 C10 121.6(2) . . ?
N2 C11 C12 116.1(2) . . ?
C10 C11 C12 122.2(2) . . ?
C11 C12 N4 109.53(19) . . ?
N3 C13 C14 123.8(2) . . ?
C13 C14 C15 118.8(2) . . ?
C16 C15 C14 118.2(2) . . ?
C15 C16 C17 121.0(2) . . ?
N3 C17 C16 120.8(2) . . ?
N3 C17 C18 118.7(2) . . ?
C16 C17 C18 120.6(2) . . ?
C17 C18 C19 112.1(2) . . ?
N4 C19 C18 112.5(2) . . ?
N5 C20 S1 179.0(2) . . ?
N6 C21 S2 178.5(2) . . ?

loop_
_geom_bond_atom_site_label_1
_geom_bond_atom_site_label_2
_geom_bond_distance
_geom_bond_site_symmetry_2
_geom_bond_publ_flag
Fe1 N5 1.938(2) . ?
Fe1 N6 1.971(2) . ?
Fe1 N2 1.9725(18) . ?
Fe1 N1 1.985(2) . ?
Fe1 N3 2.006(2) . ?
Fe1 N4 2.042(2) . ?
S1 C20 1.639(3) . ?
S2 C21 1.646(3) . ?
N1 C1 1.340(3) . ?
N1 C5 1.366(3) . ?
N2 C7 1.342(3) . ?
N2 C11 1.349(3) . ?
N3 C17 1.352(3) . ?
N3 C13 1.357(3) . ?
N4 C19 1.474(4) . ?
N4 C6 1.510(4) . ?
N4 C12 1.532(3) . ?
N5 C20 1.161(3) . ?
N6 C21 1.165(3) . ?
C1 C2 1.380(4) . ?
C2 C3 1.380(4) . ?
C3 C4 1.384(4) . ?
C4 C5 1.380(4) . ?
C5 C6 1.500(4) . ?
C7 C8 1.387(4) . ?
C8 C9 1.377(4) . ?
C9 C10 1.364(3) . ?
C10 C11 1.398(4) . ?
C11 C12 1.493(3) . ?
C13 C14 1.372(4) . ?
C14 C15 1.379(4) . ?
C15 C16 1.374(4) . ?
C16 C17 1.391(4) . ?
C17 C18 1.500(4) . ?
C18 C19 1.513(4) . ?
